data_7714159
loop_
_publ_author_name
'Franc, Michal'
'Vosahlo, Petr'
'Schulz, Ji\<r\'i'
'Cisarova, Ivana'
'\<St\<epni\<cka, Petr'

_publ_section_title
;
 Synthesis and reactivity of Pd(II) imidoyl complexes obtained by
 insertion of isocyanoferrocene into the Pd-C bonds of orthopalladated
 precursors
;
_journal_name_full 'Dalton Transactions'
_journal_paper_doi 10.1039/D3DT02717A
_journal_year 2023
_chemical_formula_moiety 'C24 H33 Cl Fe N2 P Pd, B F4'
_chemical_formula_sum 'C24 H33 B Cl F4 Fe N2 P Pd'
_chemical_formula_weight 665.00
_space_group_crystal_system monoclinic
_space_group_IT_number 14
_space_group_name_Hall '-P 2ybc'
_space_group_name_H-M_alt 'P 1 21/c 1'
_atom_sites_solution_hydrogens geom
_atom_sites_solution_primary direct
_atom_sites_solution_secondary difmap
_audit_creation_method SHELXL-2014/7
_audit_update_record
;
2023-08-15 deposited with the CCDC.	2023-10-06 downloaded from the CCDC.
;
_cell_angle_alpha 90
_cell_angle_beta 95.1930(10)
_cell_angle_gamma 90
_cell_formula_units_Z 4
_cell_length_a 14.8935(4)
_cell_length_b 10.3396(3)
_cell_length_c 17.0483(5)
_cell_measurement_reflns_used 9860
_cell_measurement_temperature 120(2)
_cell_measurement_theta_max 27.48
_cell_measurement_theta_min 2.40
_cell_volume 2614.54(13)
_computing_cell_refinement 'APEX3 v2019.1-0 (Bruker AXS)'
_computing_data_collection 'Bruker Instrument Service vV6.2.14'
_computing_data_reduction 'SAINT V8.40A (Bruker Nano, Inc., 2019)'
_computing_molecular_graphics 'PLATON (Spek, 2017)'
_computing_publication_material 'PLATON (Spek, 2017)'
_computing_structure_refinement 'SHELXL-2014/7 (Sheldrick, 2014)'
_computing_structure_solution 'SHELXT 2014/5 (Sheldrick, 2014)'
_diffrn_ambient_temperature 120(2)
_diffrn_measured_fraction_theta_full 0.999
_diffrn_measured_fraction_theta_max 0.998
_diffrn_measurement_device_type 'Bruker D8 VENTURE Kappa Duo'
_diffrn_measurement_method '\f and \w scans'
_diffrn_radiation_monochromator 'Quazar Mo multilayer optic'
_diffrn_radiation_source 'I\mS micro-focus sealed tube'
_diffrn_radiation_type MoK\a
_diffrn_radiation_wavelength 0.71073
_diffrn_reflns_av_R_equivalents 0.0167
_diffrn_reflns_av_unetI/netI 0.0130
_diffrn_reflns_Laue_measured_fraction_full 0.999
_diffrn_reflns_Laue_measured_fraction_max 0.998
_diffrn_reflns_limit_h_max 17
_diffrn_reflns_limit_h_min -19
_diffrn_reflns_limit_k_max 13
_diffrn_reflns_limit_k_min -13
_diffrn_reflns_limit_l_max 21
_diffrn_reflns_limit_l_min -22
_diffrn_reflns_number 28290
_diffrn_reflns_point_group_measured_fraction_full 0.999
_diffrn_reflns_point_group_measured_fraction_max 0.998
_diffrn_reflns_theta_full 25.242
_diffrn_reflns_theta_max 27.494
_diffrn_reflns_theta_min 2.306
_exptl_absorpt_coefficient_mu 1.451
_exptl_absorpt_correction_T_max 0.87
_exptl_absorpt_correction_T_min 0.78
_exptl_absorpt_correction_type multi-scan
_exptl_absorpt_process_details 'SADABS-2016/2 - Bruker AXS'
_exptl_crystal_colour orange-red
_exptl_crystal_density_diffrn 1.689
_exptl_crystal_description prism
_exptl_crystal_F_000 1344
_exptl_crystal_size_max 0.30
_exptl_crystal_size_mid 0.16
_exptl_crystal_size_min 0.10
_refine_diff_density_max 1.554
_refine_diff_density_min -0.686
_refine_diff_density_rms 0.073
_refine_ls_extinction_method none
_refine_ls_goodness_of_fit_ref 1.034
_refine_ls_hydrogen_treatment constr
_refine_ls_matrix_type full
_refine_ls_number_parameters 322
_refine_ls_number_reflns 5991
_refine_ls_number_restraints 0
_refine_ls_restrained_S_all 1.034
_refine_ls_R_factor_all 0.0243
_refine_ls_R_factor_gt 0.0229
_refine_ls_shift/su_max 0.001
_refine_ls_shift/su_mean 0.000
_refine_ls_structure_factor_coef Fsqd
_refine_ls_weighting_details 'w=1/[\s^2^(Fo^2^)+(0.0291P)^2^+3.8727P] where P=(Fo^2^+2Fc^2^)/3'
_refine_ls_weighting_scheme calc
_refine_ls_wR_factor_gt 0.0599
_refine_ls_wR_factor_ref 0.0610
_reflns_Friedel_coverage 0.000
_reflns_number_gt 5705
_reflns_number_total 5991
_reflns_threshold_expression 'I > 2\s(I)'
_cod_data_source_file d3dt02717a3.cif
_cod_data_source_block mf24b
_cod_original_sg_symbol_H-M 'P 21/c'
_cod_database_code 7714159
_shelx_shelxl_version_number 2014/7
_shelx_space_group_comment
;
The symmetry employed for this shelxl refinement is uniquely defined
by the following loop, which should always be used as a source of
symmetry information in preference to the above space-group names.
They are only intended as comments.
;
_shelx_estimated_absorpt_t_min 0.670
_shelx_estimated_absorpt_t_max 0.868

loop_
_space_group_symop_operation_xyz
'x, y, z'
'-x, y+1/2, -z+1/2'
'-x, -y, -z'
'x, -y-1/2, z-1/2'

loop_
_atom_site_label
_atom_site_type_symbol
_atom_site_fract_x
_atom_site_fract_y
_atom_site_fract_z
_atom_site_U_iso_or_equiv
_atom_site_adp_type
_atom_site_occupancy
_atom_site_site_symmetry_order
_atom_site_calc_flag
_atom_site_refinement_flags_posn
_atom_site_refinement_flags_adp
_atom_site_refinement_flags_occupancy
_atom_site_disorder_assembly
_atom_site_disorder_group
Pd1 Pd 0.82418(2) 0.71619(2) 0.48031(2) 0.01097(5) Uani 1 1 d . . . . .
Cl1 Cl 0.96695(3) 0.77910(4) 0.44404(3) 0.01955(10) Uani 1 1 d . . . . .
Fe1 Fe 0.79081(2) 0.45021(2) 0.70561(2) 0.01362(6) Uani 1 1 d . . . . .
P1 P 0.82012(3) 0.90197(4) 0.54981(3) 0.01316(9) Uani 1 1 d . . . . .
N1 N 0.68248(10) 0.61519(15) 0.57481(9) 0.0145(3) Uani 1 1 d . . . . .
N2 N 0.82272(11) 0.53988(15) 0.40686(9) 0.0146(3) Uani 1 1 d . . . . .
C1 C 0.70543(12) 0.66320(17) 0.50868(11) 0.0132(3) Uani 1 1 d . . . . .
C2 C 0.64140(12) 0.66250(18) 0.43699(11) 0.0148(3) Uani 1 1 d . . . . .
C3 C 0.65760(13) 0.56824(19) 0.38064(11) 0.0172(4) Uani 1 1 d . . . . .
C4 C 0.60555(14) 0.5680(2) 0.30884(12) 0.0239(4) Uani 1 1 d . . . . .
H4 H 0.6148 0.5034 0.2708 0.029 Uiso 1 1 calc R U . . .
C5 C 0.53987(15) 0.6623(2) 0.29255(13) 0.0281(5) Uani 1 1 d . . . . .
H5 H 0.5048 0.6623 0.2431 0.034 Uiso 1 1 calc R U . . .
C6 C 0.52530(14) 0.7558(2) 0.34785(14) 0.0261(4) Uani 1 1 d . . . . .
H6 H 0.4806 0.8201 0.3360 0.031 Uiso 1 1 calc R U . . .
C7 C 0.57559(13) 0.7567(2) 0.42092(12) 0.0203(4) Uani 1 1 d . . . . .
H7 H 0.5651 0.8206 0.4591 0.024 Uiso 1 1 calc R U . . .
C8 C 0.73283(13) 0.47351(18) 0.40044(12) 0.0183(4) Uani 1 1 d . . . . .
H8A H 0.7239 0.4304 0.4510 0.022 Uiso 1 1 calc R U . . .
H8B H 0.7316 0.4062 0.3590 0.022 Uiso 1 1 calc R U . . .
C9 C 0.84482(14) 0.5726(2) 0.32581(11) 0.0203(4) Uani 1 1 d . . . . .
H9A H 0.9034 0.6164 0.3284 0.030 Uiso 1 1 calc R U . . .
H9B H 0.7982 0.6300 0.3009 0.030 Uiso 1 1 calc R U . . .
H9C H 0.8474 0.4932 0.2948 0.030 Uiso 1 1 calc R U . . .
C10 C 0.89196(14) 0.44851(19) 0.44168(12) 0.0210(4) Uani 1 1 d . . . . .
H10A H 0.8907 0.3693 0.4100 0.032 Uiso 1 1 calc R U . . .
H10B H 0.8793 0.4272 0.4956 0.032 Uiso 1 1 calc R U . . .
H10C H 0.9517 0.4886 0.4425 0.032 Uiso 1 1 calc R U . . .
C11 C 0.74336(13) 0.60903(18) 0.64501(11) 0.0161(4) Uani 1 1 d . . . . .
C12 C 0.71472(16) 0.61034(19) 0.72318(12) 0.0234(4) Uani 1 1 d . . . . .
H12 H 0.6542 0.6112 0.7368 0.028 Uiso 1 1 calc R U . . .
C13 C 0.79338(19) 0.6102(2) 0.77610(13) 0.0300(5) Uani 1 1 d . . . . .
H13 H 0.7947 0.6115 0.8319 0.036 Uiso 1 1 calc R U . . .
C14 C 0.86987(17) 0.6078(2) 0.73251(13) 0.0273(5) Uani 1 1 d . . . . .
H14 H 0.9310 0.6078 0.7541 0.033 Uiso 1 1 calc R U . . .
C15 C 0.83965(14) 0.60561(19) 0.65055(12) 0.0195(4) Uani 1 1 d . . . . .
H15 H 0.8765 0.6025 0.6079 0.023 Uiso 1 1 calc R U . . .
C16 C 0.74311(15) 0.28411(18) 0.65051(12) 0.0196(4) Uani 1 1 d . . . . .
H16 H 0.7047 0.2788 0.6030 0.024 Uiso 1 1 calc R U . . .
C17 C 0.71503(14) 0.29153(18) 0.72764(13) 0.0201(4) Uani 1 1 d . . . . .
H17 H 0.6544 0.2917 0.7408 0.024 Uiso 1 1 calc R U . . .
C18 C 0.79302(16) 0.29864(19) 0.78173(12) 0.0234(4) Uani 1 1 d . . . . .
H18 H 0.7939 0.3051 0.8374 0.028 Uiso 1 1 calc R U . . .
C19 C 0.86951(15) 0.2944(2) 0.73773(14) 0.0255(5) Uani 1 1 d . . . . .
H19 H 0.9307 0.2967 0.7589 0.031 Uiso 1 1 calc R U . . .
C20 C 0.83852(15) 0.28603(19) 0.65671(14) 0.0234(4) Uani 1 1 d . . . . .
H20 H 0.8753 0.2824 0.6141 0.028 Uiso 1 1 calc R U . . .
C21 C 0.59047(14) 0.5642(2) 0.58323(14) 0.0266(5) Uani 1 1 d . . . . .
H21A H 0.5569 0.6266 0.6125 0.040 Uiso 1 1 calc R U . . .
H21B H 0.5950 0.4819 0.6119 0.040 Uiso 1 1 calc R U . . .
H21C H 0.5589 0.5505 0.5309 0.040 Uiso 1 1 calc R U . . .
C31 C 0.82388(14) 1.03860(19) 0.48415(11) 0.0196(4) Uani 1 1 d . . . . .
H31A H 0.7694 1.0394 0.4473 0.029 Uiso 1 1 calc R U . . .
H31B H 0.8772 1.0317 0.4547 0.029 Uiso 1 1 calc R U . . .
H31C H 0.8271 1.1188 0.5149 0.029 Uiso 1 1 calc R U . . .
C32 C 0.72434(14) 0.9340(2) 0.60487(13) 0.0214(4) Uani 1 1 d . . . . .
H32A H 0.7324 1.0176 0.6316 0.032 Uiso 1 1 calc R U . . .
H32B H 0.7194 0.8656 0.6441 0.032 Uiso 1 1 calc R U . . .
H32C H 0.6693 0.9360 0.5688 0.032 Uiso 1 1 calc R U . . .
C33 C 0.91641(14) 0.9210(2) 0.62167(12) 0.0208(4) Uani 1 1 d . . . . .
H33A H 0.9720 0.9069 0.5962 0.031 Uiso 1 1 calc R U . . .
H33B H 0.9128 0.8578 0.6641 0.031 Uiso 1 1 calc R U . . .
H33C H 0.9166 1.0087 0.6436 0.031 Uiso 1 1 calc R U . . .
B1 B 0.58103(17) 0.1613(3) 0.41635(16) 0.0302(5) Uani 1 1 d . . . . .
F1 F 0.61722(14) 0.1835(3) 0.49037(11) 0.0940(10) Uani 1 1 d . . . . .
F2 F 0.49052(10) 0.13198(19) 0.41353(9) 0.0450(4) Uani 1 1 d . . . . .
F3 F 0.62839(12) 0.06215(18) 0.38124(11) 0.0498(4) Uani 1 1 d . . . . .
F4 F 0.58815(12) 0.26978(16) 0.36818(12) 0.0480(4) Uani 1 1 d . . . . .

loop_
_atom_site_aniso_label
_atom_site_aniso_U_11
_atom_site_aniso_U_22
_atom_site_aniso_U_33
_atom_site_aniso_U_23
_atom_site_aniso_U_13
_atom_site_aniso_U_12
Pd1 0.01106(7) 0.01051(7) 0.01138(7) -0.00015(4) 0.00120(5) -0.00114(4)
Cl1 0.0140(2) 0.0198(2) 0.0257(2) -0.00082(17) 0.00621(17) -0.00278(16)
Fe1 0.01885(13) 0.00962(12) 0.01225(13) 0.00072(9) 0.00073(10) -0.00128(10)
P1 0.0151(2) 0.0113(2) 0.0130(2) -0.00072(16) 0.00066(17) -0.00198(16)
N1 0.0135(7) 0.0139(7) 0.0162(8) 0.0022(6) 0.0022(6) -0.0006(6)
N2 0.0161(7) 0.0127(7) 0.0148(7) -0.0013(6) 0.0002(6) 0.0010(6)
C1 0.0140(8) 0.0103(8) 0.0152(8) -0.0010(6) 0.0008(7) 0.0005(6)
C2 0.0126(8) 0.0155(8) 0.0159(8) 0.0021(7) -0.0002(7) -0.0033(7)
C3 0.0152(8) 0.0184(9) 0.0177(9) -0.0004(7) -0.0008(7) -0.0040(7)
C4 0.0204(10) 0.0332(11) 0.0174(9) -0.0030(8) -0.0010(8) -0.0059(8)
C5 0.0189(10) 0.0439(13) 0.0204(10) 0.0065(9) -0.0048(8) -0.0052(9)
C6 0.0168(9) 0.0318(11) 0.0288(11) 0.0100(9) -0.0033(8) 0.0016(8)
C7 0.0160(9) 0.0211(9) 0.0236(10) 0.0028(8) 0.0018(8) 0.0006(8)
C8 0.0200(9) 0.0135(8) 0.0211(9) -0.0038(7) 0.0005(7) -0.0027(7)
C9 0.0260(10) 0.0203(9) 0.0150(9) -0.0021(7) 0.0042(7) -0.0002(8)
C10 0.0220(10) 0.0160(9) 0.0243(10) -0.0006(7) -0.0020(8) 0.0047(7)
C11 0.0227(9) 0.0112(8) 0.0142(9) 0.0017(6) 0.0008(7) -0.0004(7)
C12 0.0413(12) 0.0128(9) 0.0172(9) 0.0009(7) 0.0087(8) 0.0065(8)
C13 0.0628(16) 0.0119(9) 0.0141(9) -0.0012(7) -0.0026(10) -0.0007(9)
C14 0.0403(13) 0.0148(9) 0.0237(11) 0.0052(8) -0.0143(9) -0.0101(9)
C15 0.0228(10) 0.0152(9) 0.0193(9) 0.0060(7) -0.0041(7) -0.0057(7)
C16 0.0264(10) 0.0119(9) 0.0197(10) -0.0020(7) -0.0020(8) -0.0017(7)
C17 0.0208(10) 0.0125(9) 0.0279(11) 0.0016(7) 0.0067(8) -0.0022(7)
C18 0.0398(12) 0.0123(9) 0.0177(10) 0.0047(7) 0.0000(9) -0.0012(8)
C19 0.0209(10) 0.0148(9) 0.0392(13) 0.0038(8) -0.0065(9) 0.0016(7)
C20 0.0276(11) 0.0143(9) 0.0300(11) -0.0015(8) 0.0118(9) 0.0030(8)
C21 0.0153(9) 0.0331(12) 0.0320(12) 0.0138(9) 0.0049(8) -0.0041(8)
C31 0.0264(10) 0.0145(9) 0.0180(9) 0.0021(7) 0.0017(8) -0.0004(7)
C32 0.0237(10) 0.0168(9) 0.0248(10) -0.0052(8) 0.0087(8) -0.0014(8)
C33 0.0238(10) 0.0202(9) 0.0174(9) -0.0006(7) -0.0036(7) -0.0057(8)
B1 0.0190(11) 0.0414(15) 0.0299(13) 0.0046(11) 0.0008(10) -0.0030(10)
F1 0.0480(12) 0.202(3) 0.0299(10) -0.0284(14) -0.0106(8) 0.0133(15)
F2 0.0244(7) 0.0730(12) 0.0386(8) 0.0003(8) 0.0076(6) -0.0120(7)
F3 0.0419(9) 0.0486(10) 0.0591(11) -0.0026(8) 0.0057(8) 0.0075(8)
F4 0.0436(9) 0.0375(9) 0.0648(12) 0.0007(8) 0.0145(8) -0.0084(7)

loop_
_atom_type_symbol
_atom_type_description
_atom_type_scat_dispersion_real
_atom_type_scat_dispersion_imag
_atom_type_scat_source
C C 0.0033 0.0016 'International Tables Vol C Tables 4.2.6.8 and 6.1.1.4'
H H 0.0000 0.0000 'International Tables Vol C Tables 4.2.6.8 and 6.1.1.4'
B B 0.0013 0.0007 'International Tables Vol C Tables 4.2.6.8 and 6.1.1.4'
Cl Cl 0.1484 0.1585 'International Tables Vol C Tables 4.2.6.8 and 6.1.1.4'
F F 0.0171 0.0103 'International Tables Vol C Tables 4.2.6.8 and 6.1.1.4'
Fe Fe 0.3463 0.8444 'International Tables Vol C Tables 4.2.6.8 and 6.1.1.4'
N N 0.0061 0.0033 'International Tables Vol C Tables 4.2.6.8 and 6.1.1.4'
P P 0.1023 0.0942 'International Tables Vol C Tables 4.2.6.8 and 6.1.1.4'
Pd Pd -0.9988 1.0072 'International Tables Vol C Tables 4.2.6.8 and 6.1.1.4'

loop_
_geom_angle_atom_site_label_1
_geom_angle_atom_site_label_2
_geom_angle_atom_site_label_3
_geom_angle
_geom_angle_site_symmetry_1
_geom_angle_site_symmetry_3
_geom_angle_publ_flag
C1 Pd1 N2 86.92(7) . . ?
C1 Pd1 P1 92.34(5) . . ?
N2 Pd1 P1 176.62(4) . . ?
C1 Pd1 Cl1 179.11(5) . . ?
N2 Pd1 Cl1 92.39(4) . . ?
P1 Pd1 Cl1 88.318(17) . . ?
C15 Fe1 C11 41.21(8) . . ?
C15 Fe1 C18 156.94(9) . . ?
C11 Fe1 C18 158.75(9) . . ?
C15 Fe1 C19 121.93(9) . . ?
C11 Fe1 C19 160.11(9) . . ?
C18 Fe1 C19 40.84(9) . . ?
C15 Fe1 C14 41.13(8) . . ?
C11 Fe1 C14 68.63(8) . . ?
C18 Fe1 C14 119.80(9) . . ?
C19 Fe1 C14 105.37(9) . . ?
C15 Fe1 C13 69.05(9) . . ?
C11 Fe1 C13 68.41(8) . . ?
C18 Fe1 C13 104.49(8) . . ?
C19 Fe1 C13 120.15(9) . . ?
C14 Fe1 C13 40.59(10) . . ?
C15 Fe1 C12 69.69(9) . . ?
C11 Fe1 C12 41.24(8) . . ?
C18 Fe1 C12 120.53(9) . . ?
C19 Fe1 C12 156.08(9) . . ?
C14 Fe1 C12 68.65(10) . . ?
C13 Fe1 C12 40.44(10) . . ?
C15 Fe1 C17 161.31(8) . . ?
C11 Fe1 C17 124.70(8) . . ?
C18 Fe1 C17 40.69(9) . . ?
C19 Fe1 C17 68.29(9) . . ?
C14 Fe1 C17 156.51(9) . . ?
C13 Fe1 C17 121.52(9) . . ?
C12 Fe1 C17 107.48(9) . . ?
C15 Fe1 C20 108.44(9) . . ?
C11 Fe1 C20 125.49(8) . . ?
C18 Fe1 C20 68.56(9) . . ?
C19 Fe1 C20 40.65(9) . . ?
C14 Fe1 C20 122.69(10) . . ?
C13 Fe1 C20 157.29(10) . . ?
C12 Fe1 C20 161.67(9) . . ?
C17 Fe1 C20 68.11(8) . . ?
C15 Fe1 C16 125.07(8) . . ?
C11 Fe1 C16 110.69(8) . . ?
C18 Fe1 C16 68.42(8) . . ?
C19 Fe1 C16 68.19(9) . . ?
C14 Fe1 C16 160.15(10) . . ?
C13 Fe1 C16 159.01(10) . . ?
C12 Fe1 C16 124.84(9) . . ?
C17 Fe1 C16 40.47(8) . . ?
C20 Fe1 C16 40.39(9) . . ?
C31 P1 C32 104.41(10) . . ?
C31 P1 C33 105.49(10) . . ?
C32 P1 C33 104.05(10) . . ?
C31 P1 Pd1 109.63(7) . . ?
C32 P1 Pd1 119.18(7) . . ?
C33 P1 Pd1 112.95(7) . . ?
C1 N1 C11 122.81(16) . . ?
C1 N1 C21 122.26(16) . . ?
C11 N1 C21 114.93(16) . . ?
C10 N2 C9 108.22(15) . . ?
C10 N2 C8 108.76(15) . . ?
C9 N2 C8 107.91(15) . . ?
C10 N2 Pd1 109.14(12) . . ?
C9 N2 Pd1 110.28(11) . . ?
C8 N2 Pd1 112.43(11) . . ?
N1 C1 C2 120.77(16) . . ?
N1 C1 Pd1 129.35(14) . . ?
C2 C1 Pd1 109.08(12) . . ?
C7 C2 C3 120.83(18) . . ?
C7 C2 C1 123.28(17) . . ?
C3 C2 C1 115.49(16) . . ?
C4 C3 C2 119.18(19) . . ?
C4 C3 C8 122.84(18) . . ?
C2 C3 C8 117.97(17) . . ?
C3 C4 C5 120.1(2) . . ?
C3 C4 H4 120.0 . . ?
C5 C4 H4 120.0 . . ?
C6 C5 C4 120.4(2) . . ?
C6 C5 H5 119.8 . . ?
C4 C5 H5 119.8 . . ?
C5 C6 C7 120.6(2) . . ?
C5 C6 H6 119.7 . . ?
C7 C6 H6 119.7 . . ?
C2 C7 C6 118.9(2) . . ?
C2 C7 H7 120.6 . . ?
C6 C7 H7 120.6 . . ?
N2 C8 C3 111.13(15) . . ?
N2 C8 H8A 109.4 . . ?
C3 C8 H8A 109.4 . . ?
N2 C8 H8B 109.4 . . ?
C3 C8 H8B 109.4 . . ?
H8A C8 H8B 108.0 . . ?
N2 C9 H9A 109.5 . . ?
N2 C9 H9B 109.5 . . ?
H9A C9 H9B 109.5 . . ?
N2 C9 H9C 109.5 . . ?
H9A C9 H9C 109.5 . . ?
H9B C9 H9C 109.5 . . ?
N2 C10 H10A 109.5 . . ?
N2 C10 H10B 109.5 . . ?
H10A C10 H10B 109.5 . . ?
N2 C10 H10C 109.5 . . ?
H10A C10 H10C 109.5 . . ?
H10B C10 H10C 109.5 . . ?
C15 C11 C12 108.63(18) . . ?
C15 C11 N1 127.62(17) . . ?
C12 C11 N1 123.71(18) . . ?
C15 C11 Fe1 69.25(11) . . ?
C12 C11 Fe1 69.80(11) . . ?
N1 C11 Fe1 128.59(13) . . ?
C13 C12 C11 107.1(2) . . ?
C13 C12 Fe1 69.75(12) . . ?
C11 C12 Fe1 68.96(11) . . ?
C13 C12 H12 126.5 . . ?
C11 C12 H12 126.5 . . ?
Fe1 C12 H12 126.4 . . ?
C12 C13 C14 108.97(19) . . ?
C12 C13 Fe1 69.81(12) . . ?
C14 C13 Fe1 69.53(12) . . ?
C12 C13 H13 125.5 . . ?
C14 C13 H13 125.5 . . ?
Fe1 C13 H13 126.7 . . ?
C13 C14 C15 108.5(2) . . ?
C13 C14 Fe1 69.88(12) . . ?
C15 C14 Fe1 69.07(11) . . ?
C13 C14 H14 125.8 . . ?
C15 C14 H14 125.8 . . ?
Fe1 C14 H14 126.9 . . ?
C14 C15 C11 106.84(19) . . ?
C14 C15 Fe1 69.80(11) . . ?
C11 C15 Fe1 69.54(11) . . ?
C14 C15 H15 126.6 . . ?
C11 C15 H15 126.6 . . ?
Fe1 C15 H15 125.7 . . ?
C20 C16 C17 107.97(19) . . ?
C20 C16 Fe1 69.56(11) . . ?
C17 C16 Fe1 69.47(11) . . ?
C20 C16 H16 126.0 . . ?
C17 C16 H16 126.0 . . ?
Fe1 C16 H16 126.5 . . ?
C16 C17 C18 108.24(19) . . ?
C16 C17 Fe1 70.06(11) . . ?
C18 C17 Fe1 69.19(11) . . ?
C16 C17 H17 125.9 . . ?
C18 C17 H17 125.9 . . ?
Fe1 C17 H17 126.4 . . ?
C17 C18 C19 107.69(19) . . ?
C17 C18 Fe1 70.12(11) . . ?
C19 C18 Fe1 69.76(12) . . ?
C17 C18 H18 126.2 . . ?
C19 C18 H18 126.2 . . ?
Fe1 C18 H18 125.5 . . ?
C20 C19 C18 108.07(19) . . ?
C20 C19 Fe1 70.00(12) . . ?
C18 C19 Fe1 69.40(12) . . ?
C20 C19 H19 126.0 . . ?
C18 C19 H19 126.0 . . ?
Fe1 C19 H19 126.2 . . ?
C16 C20 C19 108.03(19) . . ?
C16 C20 Fe1 70.05(11) . . ?
C19 C20 Fe1 69.34(12) . . ?
C16 C20 H20 126.0 . . ?
C19 C20 H20 126.0 . . ?
Fe1 C20 H20 126.2 . . ?
N1 C21 H21A 109.5 . . ?
N1 C21 H21B 109.5 . . ?
H21A C21 H21B 109.5 . . ?
N1 C21 H21C 109.5 . . ?
H21A C21 H21C 109.5 . . ?
H21B C21 H21C 109.5 . . ?
P1 C31 H31A 109.5 . . ?
P1 C31 H31B 109.5 . . ?
H31A C31 H31B 109.5 . . ?
P1 C31 H31C 109.5 . . ?
H31A C31 H31C 109.5 . . ?
H31B C31 H31C 109.5 . . ?
P1 C32 H32A 109.5 . . ?
P1 C32 H32B 109.5 . . ?
H32A C32 H32B 109.5 . . ?
P1 C32 H32C 109.5 . . ?
H32A C32 H32C 109.5 . . ?
H32B C32 H32C 109.5 . . ?
P1 C33 H33A 109.5 . . ?
P1 C33 H33B 109.5 . . ?
H33A C33 H33B 109.5 . . ?
P1 C33 H33C 109.5 . . ?
H33A C33 H33C 109.5 . . ?
H33B C33 H33C 109.5 . . ?
F1 B1 F2 112.2(2) . . ?
F1 B1 F4 111.6(3) . . ?
F2 B1 F4 106.3(2) . . ?
F1 B1 F3 110.4(2) . . ?
F2 B1 F3 110.6(2) . . ?
F4 B1 F3 105.5(2) . . ?

loop_
_geom_bond_atom_site_label_1
_geom_bond_atom_site_label_2
_geom_bond_distance
_geom_bond_site_symmetry_2
_geom_bond_publ_flag
Pd1 C1 1.9538(18) . ?
Pd1 N2 2.2107(15) . ?
Pd1 P1 2.2606(5) . ?
Pd1 Cl1 2.3589(5) . ?
Fe1 C15 2.0287(19) . ?
Fe1 C11 2.0326(19) . ?
Fe1 C18 2.033(2) . ?
Fe1 C19 2.038(2) . ?
Fe1 C14 2.039(2) . ?
Fe1 C13 2.043(2) . ?
Fe1 C12 2.044(2) . ?
Fe1 C17 2.0454(19) . ?
Fe1 C20 2.047(2) . ?
Fe1 C16 2.0532(19) . ?
P1 C31 1.806(2) . ?
P1 C32 1.808(2) . ?
P1 C33 1.810(2) . ?
N1 C1 1.305(2) . ?
N1 C11 1.436(2) . ?
N1 C21 1.487(2) . ?
N2 C10 1.482(2) . ?
N2 C9 1.488(2) . ?
N2 C8 1.500(2) . ?
C1 C2 1.480(2) . ?
C2 C7 1.392(3) . ?
C2 C3 1.405(3) . ?
C3 C4 1.388(3) . ?
C3 C8 1.503(3) . ?
C4 C5 1.391(3) . ?
C4 H4 0.9500 . ?
C5 C6 1.381(4) . ?
C5 H5 0.9500 . ?
C6 C7 1.394(3) . ?
C6 H6 0.9500 . ?
C7 H7 0.9500 . ?
C8 H8A 0.9900 . ?
C8 H8B 0.9900 . ?
C9 H9A 0.9800 . ?
C9 H9B 0.9800 . ?
C9 H9C 0.9800 . ?
C10 H10A 0.9800 . ?
C10 H10B 0.9800 . ?
C10 H10C 0.9800 . ?
C11 C15 1.429(3) . ?
C11 C12 1.436(3) . ?
C12 C13 1.412(3) . ?
C12 H12 0.9500 . ?
C13 C14 1.416(4) . ?
C13 H13 0.9500 . ?
C14 C15 1.429(3) . ?
C14 H14 0.9500 . ?
C15 H15 0.9500 . ?
C16 C20 1.415(3) . ?
C16 C17 1.418(3) . ?
C16 H16 0.9500 . ?
C17 C18 1.418(3) . ?
C17 H17 0.9500 . ?
C18 C19 1.420(3) . ?
C18 H18 0.9500 . ?
C19 C20 1.419(3) . ?
C19 H19 0.9500 . ?
C20 H20 0.9500 . ?
C21 H21A 0.9800 . ?
C21 H21B 0.9800 . ?
C21 H21C 0.9800 . ?
C31 H31A 0.9800 . ?
C31 H31B 0.9800 . ?
C31 H31C 0.9800 . ?
C32 H32A 0.9800 . ?
C32 H32B 0.9800 . ?
C32 H32C 0.9800 . ?
C33 H33A 0.9800 . ?
C33 H33B 0.9800 . ?
C33 H33C 0.9800 . ?
B1 F1 1.346(3) . ?
B1 F2 1.378(3) . ?
B1 F4 1.400(3) . ?
B1 F3 1.408(3) . ?
